data_7053555
loop_
_publ_author_name
'Kutlescha, Kathrin'
'Irrgang, Torsten'
'Kempe, Rhett'

_publ_section_title
;
 An intermolecular C--C coupling reaction of iridium complexes
;
_journal_issue 9
_journal_name_full 'New Journal of Chemistry'
_journal_page_first 1954
_journal_paper_doi 10.1039/c0nj00158a
_journal_volume 34
_journal_year 2010
_chemical_formula_sum 'C56 H58 Ir2 N10'
_chemical_formula_weight 1255.52
_chemical_name_systematic
;
 ?
;
_space_group_IT_number 14
_symmetry_cell_setting monoclinic
_symmetry_space_group_name_Hall '-P 2ybc'
_symmetry_space_group_name_H-M 'P 1 21/c 1'
_atom_sites_solution_hydrogens geom
_atom_sites_solution_primary direct
_atom_sites_solution_secondary difmap
_audit_creation_method SHELXL-97
_cell_angle_alpha 90.00
_cell_angle_beta 98.245(3)
_cell_angle_gamma 90.00
_cell_formula_units_Z 8
_cell_length_a 15.5840(7)
_cell_length_b 22.6799(8)
_cell_length_c 26.5520(12)
_cell_measurement_reflns_used all
_cell_measurement_temperature 133(2)
_cell_measurement_theta_max 52.22
_cell_measurement_theta_min 2.64
_cell_volume 9287.6(7)
_computing_cell_refinement X-AREA-STOE
_computing_data_collection X-AREA-STOE
_computing_data_reduction X-AREA-STOE
_computing_structure_refinement 'SHELXL-97 (Sheldrick, 1997)'
_computing_structure_solution SIR-97
_diffrn_ambient_temperature 133(2)
_diffrn_measured_fraction_theta_full 0.991
_diffrn_measured_fraction_theta_max 0.991
_diffrn_measurement_device_type STOE-IPDSII
_diffrn_measurement_method Omega-Scan
_diffrn_radiation_monochromator graphite
_diffrn_radiation_source 'fine-focus sealed tube'
_diffrn_radiation_type MoK\a
_diffrn_radiation_wavelength 0.71073
_diffrn_reflns_av_R_equivalents 0.1055
_diffrn_reflns_av_sigmaI/netI 0.0719
_diffrn_reflns_limit_h_max 18
_diffrn_reflns_limit_h_min -18
_diffrn_reflns_limit_k_max 27
_diffrn_reflns_limit_k_min -27
_diffrn_reflns_limit_l_max 32
_diffrn_reflns_limit_l_min -32
_diffrn_reflns_number 124507
_diffrn_reflns_theta_full 25.71
_diffrn_reflns_theta_max 25.71
_diffrn_reflns_theta_min 1.19
_exptl_absorpt_coefficient_mu 5.778
_exptl_absorpt_correction_T_max 0.4062
_exptl_absorpt_correction_T_min 0.2964
_exptl_absorpt_correction_type numerical
_exptl_crystal_colour red
_exptl_crystal_density_diffrn 1.796
_exptl_crystal_density_method 'not measured'
_exptl_crystal_description prism
_exptl_crystal_F_000 4944
_exptl_crystal_size_max 0.26
_exptl_crystal_size_mid 0.20
_exptl_crystal_size_min 0.20
_refine_diff_density_max 2.459
_refine_diff_density_min -0.927
_refine_diff_density_rms 0.161
_refine_ls_extinction_method none
_refine_ls_goodness_of_fit_ref 0.957
_refine_ls_hydrogen_treatment constr
_refine_ls_matrix_type full
_refine_ls_number_parameters 1230
_refine_ls_number_reflns 17540
_refine_ls_number_restraints 0
_refine_ls_restrained_S_all 0.957
_refine_ls_R_factor_all 0.1036
_refine_ls_R_factor_gt 0.0501
_refine_ls_shift/su_max 0.012
_refine_ls_shift/su_mean 0.001
_refine_ls_structure_factor_coef Fsqd
_refine_ls_weighting_details 'calc w=1/[\s^2^(Fo^2^)+(0.0330P)^2^+0.0000P] where P=(Fo^2^+2Fc^2^)/3'
_refine_ls_weighting_scheme calc
_refine_ls_wR_factor_gt 0.0823
_refine_ls_wR_factor_ref 0.0924
_reflns_number_gt 9601
_reflns_number_total 17540
_reflns_threshold_expression >2sigma(I)
_cod_data_source_file c0nj00158a.txt
_cod_data_source_block k630m
_cod_original_sg_symbol_H-M p2(1)/c
_cod_database_code 7053555

loop_
_symmetry_equiv_pos_as_xyz
'x, y, z'
'-x, y+1/2, -z+1/2'
'-x, -y, -z'
'x, -y-1/2, z-1/2'

loop_
_atom_site_label
_atom_site_type_symbol
_atom_site_fract_x
_atom_site_fract_y
_atom_site_fract_z
_atom_site_U_iso_or_equiv
_atom_site_adp_type
_atom_site_occupancy
_atom_site_symmetry_multiplicity
_atom_site_calc_flag
_atom_site_refinement_flags
C1 C 0.1099(7) 1.0787(4) 0.3558(5) 0.028(2) Uani 1 1 d .
H1 H 0.0734 1.1109 0.3673 0.034 Uiso 1 1 calc R
C2 C 0.1670(7) 1.0509(4) 0.3958(5) 0.029(3) Uani 1 1 d .
H2 H 0.1643 1.0670 0.4306 0.035 Uiso 1 1 calc R
C3 C 0.2575(7) 1.0282(5) 0.3870(6) 0.042(3) Uani 1 1 d .
H3A H 0.2829 1.0565 0.3649 0.050 Uiso 1 1 calc R
H3B H 0.2959 1.0267 0.4201 0.050 Uiso 1 1 calc R
C4 C 0.2546(7) 0.9696(5) 0.3634(6) 0.057(4) Uani 1 1 d .
H4A H 0.2930 0.9696 0.3368 0.068 Uiso 1 1 calc R
H4B H 0.2781 0.9404 0.3896 0.068 Uiso 1 1 calc R
C5 C 0.1681(6) 0.9503(5) 0.3405(5) 0.029(2) Uani 1 1 d .
H5 H 0.1616 0.9065 0.3394 0.035 Uiso 1 1 calc R
C6 C 0.1156(8) 0.9794(5) 0.2989(5) 0.038(3) Uani 1 1 d .
H6 H 0.0803 0.9523 0.2745 0.045 Uiso 1 1 calc R
C7 C 0.1444(11) 1.0356(6) 0.2752(6) 0.065(4) Uani 1 1 d .
H7A H 0.2065 1.0316 0.2714 0.078 Uiso 1 1 calc R
H7B H 0.1115 1.0395 0.2406 0.078 Uiso 1 1 calc R
C8 C 0.1339(11) 1.0874(5) 0.3021(6) 0.060(4) Uani 1 1 d .
H8A H 0.0881 1.1115 0.2821 0.072 Uiso 1 1 calc R
H8B H 0.1886 1.1102 0.3051 0.072 Uiso 1 1 calc R
C9 C -0.0819(6) 0.9817(5) 0.4241(4) 0.025(2) Uani 1 1 d .
C10 C -0.1380(6) 0.9902(5) 0.4601(4) 0.028(2) Uani 1 1 d .
H10 H -0.1818 0.9623 0.4645 0.033 Uiso 1 1 calc R
C11 C -0.1271(7) 1.0415(5) 0.4893(5) 0.033(3) Uani 1 1 d .
H11 H -0.1627 1.0480 0.5150 0.039 Uiso 1 1 calc R
C12 C -0.0662(7) 1.0824(5) 0.4816(5) 0.032(3) Uani 1 1 d .
H12 H -0.0602 1.1178 0.5009 0.039 Uiso 1 1 calc R
C13 C -0.0131(7) 1.0714(4) 0.4448(5) 0.029(3) Uani 1 1 d .
H13 H 0.0293 1.0998 0.4391 0.035 Uiso 1 1 calc R
C14 C -0.0869(6) 0.9279(4) 0.3919(4) 0.021(2) Uani 1 1 d .
H14 H -0.0904 0.8933 0.4149 0.026 Uiso 1 1 calc R
C15 C -0.1719(6) 0.9269(4) 0.3509(4) 0.020(2) Uani 1 1 d .
H15 H -0.1673 0.8925 0.3279 0.024 Uiso 1 1 calc R
C16 C -0.1796(6) 0.9815(4) 0.3187(4) 0.023(2) Uani 1 1 d .
C17 C -0.1266(6) 0.9935(4) 0.2826(4) 0.026(2) Uani 1 1 d .
H17 H -0.0819 0.9665 0.2778 0.032 Uiso 1 1 calc R
C18 C -0.1369(7) 1.0430(5) 0.2537(5) 0.034(3) Uani 1 1 d .
H18 H -0.1003 1.0510 0.2288 0.040 Uiso 1 1 calc R
C19 C -0.2025(7) 1.0815(4) 0.2618(5) 0.033(3) Uani 1 1 d .
H19 H -0.2114 1.1166 0.2422 0.039 Uiso 1 1 calc R
C20 C -0.2533(7) 1.0696(4) 0.2971(4) 0.027(2) Uani 1 1 d .
H20 H -0.2984 1.0965 0.3016 0.033 Uiso 1 1 calc R
C21 C -0.2540(6) 0.8655(4) 0.3977(5) 0.027(2) Uani 1 1 d .
C22 C -0.2619(6) 0.7949(4) 0.4518(5) 0.030(3) Uani 1 1 d .
C23 C -0.2538(7) 0.7654(5) 0.4082(5) 0.033(3) Uani 1 1 d .
C24 C -0.2449(7) 0.7080(4) 0.3879(5) 0.033(3) Uani 1 1 d .
C25 C -0.2344(7) 0.7033(4) 0.3399(4) 0.034(2) Uani 1 1 d .
H25 H -0.2265 0.6651 0.3266 0.040 Uiso 1 1 calc R
C26 C -0.2342(7) 0.7523(4) 0.3067(5) 0.034(3) Uani 1 1 d .
C27 C -0.2241(8) 0.7450(4) 0.2527(5) 0.041(3) Uani 1 1 d .
H27A H -0.2801 0.7345 0.2331 0.062 Uiso 1 1 calc R
H27B H -0.1819 0.7137 0.2494 0.062 Uiso 1 1 calc R
H27C H -0.2035 0.7821 0.2397 0.062 Uiso 1 1 calc R
C28 C -0.0006(6) 0.8652(4) 0.3479(4) 0.023(2) Uani 1 1 d .
C29 C 0.0123(6) 0.7931(4) 0.2949(4) 0.025(2) Uani 1 1 d .
C30 C 0.0056(7) 0.7674(5) 0.3405(4) 0.027(2) Uani 1 1 d .
C31 C -0.0032(8) 0.7093(5) 0.3622(5) 0.037(3) Uani 1 1 d .
C32 C -0.0093(8) 0.7059(4) 0.4127(5) 0.041(3) Uani 1 1 d .
H32 H -0.0118 0.6682 0.4281 0.049 Uiso 1 1 calc R
C33 C -0.0120(7) 0.7572(4) 0.4429(5) 0.029(2) Uani 1 1 d .
C34 C -0.0201(8) 0.7518(5) 0.4977(5) 0.041(3) Uani 1 1 d .
H34A H -0.0223 0.7912 0.5125 0.061 Uiso 1 1 calc R
H34B H 0.0300 0.7304 0.5153 0.061 Uiso 1 1 calc R
H34C H -0.0734 0.7303 0.5014 0.061 Uiso 1 1 calc R
C35 C 0.2190(7) 0.8227(4) 0.4464(4) 0.035(2) Uani 1 1 d .
H35A H 0.2723 0.8418 0.4626 0.052 Uiso 1 1 calc R
H35B H 0.1880 0.8059 0.4727 0.052 Uiso 1 1 calc R
H35C H 0.1821 0.8518 0.4266 0.052 Uiso 1 1 calc R
C36 C 0.2413(7) 0.7748(4) 0.4121(5) 0.031(3) Uani 1 1 d .
C37 C 0.2523(7) 0.7869(4) 0.3629(5) 0.036(3) Uani 1 1 d .
H37 H 0.2509 0.8268 0.3517 0.043 Uiso 1 1 calc R
C38 C 0.2657(6) 0.7411(4) 0.3281(4) 0.029(2) Uani 1 1 d .
C39 C 0.2770(7) 0.7569(4) 0.2756(4) 0.032(2) Uani 1 1 d .
H39A H 0.2889 0.7212 0.2570 0.048 Uiso 1 1 calc R
H39B H 0.3257 0.7844 0.2763 0.048 Uiso 1 1 calc R
H39C H 0.2240 0.7756 0.2586 0.048 Uiso 1 1 calc R
C40 C 0.2478(6) 0.7148(4) 0.4277(4) 0.023(2) Uani 1 1 d .
C41 C 0.2405(6) 0.6816(4) 0.4696(4) 0.025(2) Uani 1 1 d .
C42 C 0.2311(7) 0.6977(4) 0.5224(4) 0.030(2) Uani 1 1 d .
C43 C 0.2770(7) 0.7423(4) 0.5495(5) 0.039(3) Uani 1 1 d .
H43 H 0.3184 0.7642 0.5342 0.047 Uiso 1 1 calc R
C44 C 0.2639(9) 0.7556(6) 0.5982(5) 0.043(3) Uani 1 1 d .
H44 H 0.2950 0.7874 0.6156 0.052 Uiso 1 1 calc R
C45 C 0.2071(8) 0.7242(5) 0.6222(5) 0.047(3) Uani 1 1 d .
H45 H 0.1990 0.7335 0.6561 0.057 Uiso 1 1 calc R
C46 C 0.1611(7) 0.6780(5) 0.5961(4) 0.039(3) Uani 1 1 d .
H46 H 0.1222 0.6554 0.6127 0.047 Uiso 1 1 calc R
C47 C 0.1712(6) 0.6652(4) 0.5474(4) 0.035(2) Uani 1 1 d .
H47 H 0.1382 0.6343 0.5299 0.041 Uiso 1 1 calc R
C48 C 0.0173(6) 0.7683(4) 0.2435(4) 0.028(2) Uani 1 1 d .
C49 C -0.0265(7) 0.7968(4) 0.2021(4) 0.031(2) Uani 1 1 d .
H49 H -0.0570 0.8321 0.2070 0.037 Uiso 1 1 calc R
C50 C -0.0273(8) 0.7749(5) 0.1525(5) 0.038(3) Uani 1 1 d .
H50 H -0.0565 0.7958 0.1241 0.045 Uiso 1 1 calc R
C51 C 0.0140(8) 0.7239(4) 0.1460(4) 0.034(3) Uani 1 1 d .
H51 H 0.0117 0.7077 0.1128 0.040 Uiso 1 1 calc R
C52 C 0.0605(7) 0.6945(4) 0.1878(4) 0.037(2) Uani 1 1 d .
H52 H 0.0911 0.6591 0.1831 0.045 Uiso 1 1 calc R
C53 C 0.0610(7) 0.7176(4) 0.2356(4) 0.034(2) Uani 1 1 d .
H53 H 0.0926 0.6979 0.2640 0.041 Uiso 1 1 calc R
C54 C -0.3737(8) 1.0779(5) 0.3902(5) 0.039(3) Uani 1 1 d .
H54 H -0.3397 1.1096 0.3758 0.047 Uiso 1 1 calc R
C55 C -0.4289(7) 1.0477(5) 0.3520(6) 0.032(3) Uani 1 1 d .
H55 H -0.4287 1.0635 0.3169 0.039 Uiso 1 1 calc R
C56 C -0.5156(7) 1.0251(7) 0.3623(6) 0.052(4) Uani 1 1 d .
H56A H -0.5561 1.0247 0.3300 0.063 Uiso 1 1 calc R
H56B H -0.5392 1.0526 0.3858 0.063 Uiso 1 1 calc R
C57 C -0.5118(7) 0.9631(5) 0.3854(5) 0.045(3) Uani 1 1 d .
H57A H -0.5525 0.9609 0.4107 0.055 Uiso 1 1 calc R
H57B H -0.5309 0.9342 0.3582 0.055 Uiso 1 1 calc R
C58 C -0.4230(7) 0.9471(4) 0.4104(5) 0.032(3) Uani 1 1 d .
H58 H -0.4137 0.9035 0.4125 0.039 Uiso 1 1 calc R
C59 C -0.3697(6) 0.9773(4) 0.4479(4) 0.029(2) Uani 1 1 d .
H59 H -0.3315 0.9514 0.4720 0.035 Uiso 1 1 calc R
C60 C -0.4012(9) 1.0335(5) 0.4722(5) 0.050(3) Uani 1 1 d .
H60A H -0.4645 1.0308 0.4726 0.060 Uiso 1 1 calc R
H60B H -0.3725 1.0365 0.5079 0.060 Uiso 1 1 calc R
C61 C -0.3813(9) 1.0882(5) 0.4433(6) 0.051(3) Uani 1 1 d .
H61A H -0.4277 1.1175 0.4452 0.061 Uiso 1 1 calc R
H61B H -0.3263 1.1054 0.4603 0.061 Uiso 1 1 calc R
C62 C -0.0027(9) 0.6535(4) 0.3311(4) 0.048(3) Uani 1 1 d .
H62A H 0.0573 0.6426 0.3282 0.072 Uiso 1 1 calc R
H62B H -0.0348 0.6602 0.2970 0.072 Uiso 1 1 calc R
H62C H -0.0302 0.6216 0.3478 0.072 Uiso 1 1 calc R
C63 C -0.2419(10) 0.6552(4) 0.4231(5) 0.056(3) Uani 1 1 d .
H63A H -0.2079 0.6237 0.4103 0.084 Uiso 1 1 calc R
H63B H -0.3010 0.6412 0.4244 0.084 Uiso 1 1 calc R
H63C H -0.2149 0.6667 0.4573 0.084 Uiso 1 1 calc R
C64 C 0.2565(6) 0.6190(4) 0.4102(4) 0.022(2) Uani 1 1 d .
C65 C 0.5045(6) 0.4178(4) 0.4472(4) 0.026(2) Uani 1 1 d .
H65 H 0.5456 0.3892 0.4399 0.031 Uiso 1 1 calc R
C66 C 0.5033(6) 0.6168(4) 0.3418(4) 0.028(2) Uani 1 1 d .
C67 C 0.2641(7) 0.4158(4) 0.3071(5) 0.035(3) Uani 1 1 d .
H67 H 0.2216 0.3875 0.3129 0.042 Uiso 1 1 calc R
C68 C 0.4724(8) 0.7618(5) 0.4705(5) 0.042(3) Uani 1 1 d .
H68A H 0.4220 0.7881 0.4680 0.063 Uiso 1 1 calc R
H68B H 0.5239 0.7828 0.4871 0.063 Uiso 1 1 calc R
H68C H 0.4621 0.7271 0.4907 0.063 Uiso 1 1 calc R
C69 C 0.5316(8) 0.8207(4) 0.2966(5) 0.045(3) Uani 1 1 d .
H69A H 0.4777 0.8337 0.2759 0.068 Uiso 1 1 calc R
H69B H 0.5704 0.8040 0.2744 0.068 Uiso 1 1 calc R
H69C H 0.5599 0.8545 0.3151 0.068 Uiso 1 1 calc R
C70 C 0.4995(7) 0.7875(5) 0.3819(5) 0.035(3) Uani 1 1 d .
H70 H 0.4999 0.8278 0.3917 0.042 Uiso 1 1 calc R
C71 C 0.5110(6) 0.7738(4) 0.3345(5) 0.033(3) Uani 1 1 d .
C72 C 0.5074(7) 0.7132(4) 0.3202(5) 0.033(3) Uani 1 1 d .
C73 C 0.5161(7) 0.6769(4) 0.2789(4) 0.033(2) Uani 1 1 d .
C74 C 0.5269(6) 0.6910(4) 0.2263(4) 0.032(2) Uani 1 1 d .
C75 C 0.5829(7) 0.6586(4) 0.2022(4) 0.035(2) Uani 1 1 d .
H75 H 0.6162 0.6283 0.2205 0.042 Uiso 1 1 calc R
C76 C 0.5923(8) 0.6686(5) 0.1522(5) 0.049(3) Uani 1 1 d .
H76 H 0.6310 0.6453 0.1360 0.058 Uiso 1 1 calc R
C77 C 0.5443(9) 0.7136(5) 0.1256(5) 0.050(3) Uani 1 1 d .
H77 H 0.5530 0.7222 0.0917 0.060 Uiso 1 1 calc R
C78 C 0.4853(9) 0.7452(6) 0.1474(6) 0.048(4) Uani 1 1 d .
H78 H 0.4502 0.7739 0.1284 0.057 Uiso 1 1 calc R
C79 C 0.4773(7) 0.7346(5) 0.1983(5) 0.040(3) Uani 1 1 d .
H79 H 0.4376 0.7573 0.2143 0.048 Uiso 1 1 calc R
C80 C 0.4865(6) 0.7431(4) 0.4188(4) 0.031(3) Uani 1 1 d .
C81 C -0.2253(7) 0.8046(4) 0.5452(5) 0.036(3) Uani 1 1 d .
H81 H -0.2004 0.8417 0.5392 0.043 Uiso 1 1 calc R
C82 C -0.2211(8) 0.7849(5) 0.5932(5) 0.041(3) Uani 1 1 d .
H82 H -0.1897 0.8070 0.6201 0.049 Uiso 1 1 calc R
C83 C -0.2610(7) 0.7335(5) 0.6041(5) 0.036(3) Uani 1 1 d .
H83 H -0.2588 0.7206 0.6383 0.044 Uiso 1 1 calc R
C84 C -0.3046(7) 0.7010(4) 0.5644(4) 0.036(2) Uani 1 1 d .
H84 H -0.3318 0.6649 0.5712 0.043 Uiso 1 1 calc R
C85 C -0.3087(7) 0.7205(4) 0.5151(4) 0.033(2) Uani 1 1 d .
H85 H -0.3412 0.6991 0.4881 0.040 Uiso 1 1 calc R
C86 C -0.2648(7) 0.7723(4) 0.5046(4) 0.031(2) Uani 1 1 d .
C87 C 0.0858(6) 0.5328(4) 0.4209(4) 0.022(2) Uani 1 1 d .
H87 H 0.0867 0.5768 0.4224 0.027 Uiso 1 1 calc R
C88 C 0.1434(7) 0.5060(5) 0.4569(5) 0.036(3) Uani 1 1 d .
H88 H 0.1796 0.5341 0.4800 0.043 Uiso 1 1 calc R
C89 C 0.1315(7) 0.4453(4) 0.4808(4) 0.030(2) Uani 1 1 d .
H89A H 0.1873 0.4330 0.5006 0.036 Uiso 1 1 calc R
H89B H 0.0887 0.4490 0.5048 0.036 Uiso 1 1 calc R
C90 C 0.1014(8) 0.3983(4) 0.4423(5) 0.034(3) Uani 1 1 d .
H90A H 0.1248 0.3597 0.4553 0.040 Uiso 1 1 calc R
H90B H 0.0374 0.3959 0.4381 0.040 Uiso 1 1 calc R
C91 C 0.1290(7) 0.4094(4) 0.3920(5) 0.031(3) Uani 1 1 d .
H91 H 0.1632 0.3763 0.3799 0.037 Uiso 1 1 calc R
C92 C 0.0814(7) 0.4428(5) 0.3515(5) 0.029(3) Uani 1 1 d .
H92 H 0.0875 0.4278 0.3168 0.034 Uiso 1 1 calc R
C93 C -0.0028(7) 0.4700(5) 0.3548(5) 0.032(3) Uani 1 1 d .
H93A H -0.0472 0.4387 0.3539 0.038 Uiso 1 1 calc R
H93B H -0.0190 0.4956 0.3248 0.038 Uiso 1 1 calc R
C94 C -0.0030(6) 0.5064(4) 0.4027(4) 0.031(2) Uani 1 1 d .
H94A H -0.0206 0.4811 0.4299 0.037 Uiso 1 1 calc R
H94B H -0.0461 0.5385 0.3959 0.037 Uiso 1 1 calc R
C95 C 0.3378(6) 0.5601(4) 0.3574(4) 0.021(2) Uani 1 1 d .
H95 H 0.3383 0.5946 0.3340 0.025 Uiso 1 1 calc R
C96 C 0.3306(6) 0.5064(4) 0.3267(4) 0.025(2) Uani 1 1 d .
C97 C 0.3824(6) 0.4966(4) 0.2883(4) 0.026(2) Uani 1 1 d .
H97 H 0.4227 0.5257 0.2810 0.031 Uiso 1 1 calc R
C98 C 0.3746(7) 0.4446(5) 0.2614(5) 0.032(3) Uani 1 1 d .
H98 H 0.4100 0.4372 0.2358 0.039 Uiso 1 1 calc R
C99 C 0.3153(7) 0.4037(5) 0.2721(5) 0.031(2) Uani 1 1 d .
H99 H 0.3105 0.3669 0.2547 0.038 Uiso 1 1 calc R
C100 C 0.4254(6) 0.5607(4) 0.3959(4) 0.022(2) Uani 1 1 d .
H100 H 0.4241 0.5954 0.4190 0.027 Uiso 1 1 calc R
C101 C 0.4342(6) 0.5050(4) 0.4286(4) 0.018(2) Uani 1 1 d .
C102 C 0.3810(7) 0.4964(5) 0.4660(5) 0.033(3) Uani 1 1 d .
H102 H 0.3378 0.5243 0.4714 0.040 Uiso 1 1 calc R
C103 C 0.3937(7) 0.4456(4) 0.4950(4) 0.028(2) Uani 1 1 d .
H103 H 0.3593 0.4382 0.5211 0.033 Uiso 1 1 calc R
C104 C 0.4559(7) 0.4060(4) 0.4859(4) 0.028(2) Uani 1 1 d .
H104 H 0.4657 0.3712 0.5057 0.034 Uiso 1 1 calc R
C105 C 0.6739(6) 0.5338(4) 0.3315(5) 0.030(3) Uani 1 1 d .
H105 H 0.6689 0.5777 0.3290 0.036 Uiso 1 1 calc R
C106 C 0.6141(6) 0.5032(4) 0.2945(4) 0.023(2) Uani 1 1 d .
H106 H 0.5754 0.5293 0.2709 0.028 Uiso 1 1 calc R
C107 C 0.6345(8) 0.4435(5) 0.2717(5) 0.040(3) Uani 1 1 d .
H10A H 0.5810 0.4280 0.2514 0.048 Uiso 1 1 calc R
H10B H 0.6779 0.4495 0.2485 0.048 Uiso 1 1 calc R
C108 C 0.6681(7) 0.3988(4) 0.3108(4) 0.032(2) Uani 1 1 d .
H10C H 0.7323 0.4000 0.3163 0.039 Uiso 1 1 calc R
H10D H 0.6500 0.3589 0.2983 0.039 Uiso 1 1 calc R
C109 C 0.6343(7) 0.4103(4) 0.3616(5) 0.033(3) Uani 1 1 d .
H109 H 0.6018 0.3767 0.3743 0.040 Uiso 1 1 calc R
C110 C 0.6842(7) 0.4442(4) 0.3999(5) 0.025(2) Uani 1 1 d .
H110 H 0.6794 0.4301 0.4351 0.030 Uiso 1 1 calc R
C111 C 0.7692(6) 0.4747(5) 0.3961(5) 0.026(2) Uani 1 1 d .
H11A H 0.8154 0.4446 0.3966 0.032 Uiso 1 1 calc R
H11B H 0.7844 0.5004 0.4262 0.032 Uiso 1 1 calc R
C112 C 0.7661(6) 0.5122(6) 0.3475(5) 0.042(3) Uani 1 1 d .
H11C H 0.8058 0.5463 0.3540 0.051 Uiso 1 1 calc R
H11D H 0.7851 0.4883 0.3199 0.051 Uiso 1 1 calc R
N1 N -0.0203(5) 1.0208(4) 0.4168(4) 0.0235(18) Uani 1 1 d .
N2 N -0.0092(5) 0.9207(3) 0.3685(3) 0.0194(17) Uani 1 1 d .
N3 N 0.0056(5) 0.8541(4) 0.2993(4) 0.031(2) Uani 1 1 d .
N4 N -0.0020(5) 0.8139(3) 0.3747(4) 0.027(2) Uani 1 1 d .
N5 N -0.0078(6) 0.8104(4) 0.4251(4) 0.027(2) Uani 1 1 d .
N6 N -0.2427(5) 1.0199(4) 0.3270(3) 0.0240(18) Uani 1 1 d .
N7 N -0.2490(5) 0.9195(3) 0.3737(4) 0.0234(19) Uani 1 1 d .
N8 N -0.2620(5) 0.8558(3) 0.4459(3) 0.0268(19) Uani 1 1 d .
N9 N -0.2501(5) 0.8128(3) 0.3724(3) 0.0219(18) Uani 1 1 d .
N10 N -0.2405(6) 0.8063(3) 0.3230(4) 0.028(2) Uani 1 1 d .
N11 N 0.2698(5) 0.4668(3) 0.3350(4) 0.0229(19) Uani 1 1 d .
N12 N 0.2631(5) 0.5655(3) 0.3839(3) 0.0195(18) Uani 1 1 d .
N13 N 0.2466(5) 0.6230(3) 0.4586(3) 0.0238(18) Uani 1 1 d .
N14 N 0.2584(5) 0.6735(3) 0.3885(3) 0.0230(19) Uani 1 1 d .
N15 N 0.2677(5) 0.6854(4) 0.3396(4) 0.027(2) Uani 1 1 d .
N16 N 0.4965(5) 0.4672(3) 0.4196(4) 0.0232(19) Uani 1 1 d .
N17 N 0.4994(5) 0.5669(3) 0.3690(4) 0.0209(18) Uani 1 1 d .
N18 N 0.5131(5) 0.6190(3) 0.2930(3) 0.031(2) Uani 1 1 d .
N19 N 0.4976(5) 0.6730(4) 0.3601(3) 0.0248(19) Uani 1 1 d .
N20 N 0.4887(5) 0.6873(3) 0.4090(4) 0.025(2) Uani 1 1 d .
Ir1 Ir 0.06573(2) 0.993004(19) 0.368161(17) 0.02090(10) Uani 1 1 d .
Ir2 Ir -0.32446(2) 0.991278(19) 0.377611(16) 0.02278(10) Uani 1 1 d .
Ir3 Ir 0.18625(2) 0.494678(19) 0.384494(16) 0.02063(10) Uani 1 1 d .
Ir4 Ir 0.57796(2) 0.494576(19) 0.368163(17) 0.02071(10) Uani 1 1 d .

loop_
_atom_site_aniso_label
_atom_site_aniso_U_11
_atom_site_aniso_U_22
_atom_site_aniso_U_33
_atom_site_aniso_U_23
_atom_site_aniso_U_13
_atom_site_aniso_U_12
C1 0.033(5) 0.011(4) 0.043(7) -0.001(4) 0.016(5) -0.010(3)
C2 0.038(6) 0.018(5) 0.032(7) -0.014(4) 0.004(5) -0.016(4)
C3 0.034(6) 0.041(7) 0.054(9) -0.017(6) 0.016(6) -0.015(5)
C4 0.026(6) 0.041(7) 0.100(12) -0.018(7) -0.003(6) -0.002(5)
C5 0.020(5) 0.033(5) 0.039(7) -0.006(5) 0.016(5) 0.003(4)
C6 0.059(7) 0.033(6) 0.028(6) -0.016(5) 0.030(5) -0.029(5)
C7 0.107(12) 0.047(8) 0.047(9) -0.008(6) 0.030(8) -0.031(7)
C8 0.102(11) 0.032(6) 0.058(10) 0.016(6) 0.050(9) 0.022(6)
C9 0.028(5) 0.022(5) 0.023(5) -0.003(4) 0.002(4) 0.006(4)
C10 0.021(4) 0.031(5) 0.030(6) -0.006(5) -0.002(4) -0.002(4)
C11 0.031(5) 0.044(6) 0.024(6) -0.004(5) 0.004(5) 0.005(4)
C12 0.038(6) 0.029(5) 0.030(6) -0.010(4) 0.008(5) 0.002(4)
C13 0.028(5) 0.019(4) 0.040(7) -0.009(4) 0.003(5) 0.002(4)
C14 0.018(4) 0.020(4) 0.027(6) 0.000(4) 0.007(4) 0.004(3)
C15 0.017(4) 0.026(5) 0.019(5) -0.001(4) 0.006(4) -0.003(3)
C16 0.027(4) 0.010(4) 0.031(6) 0.001(4) 0.002(4) 0.000(3)
C17 0.030(5) 0.024(5) 0.025(6) 0.001(4) 0.000(4) -0.014(4)
C18 0.040(6) 0.035(6) 0.025(6) 0.010(5) -0.003(5) -0.017(4)
C19 0.037(6) 0.025(5) 0.034(7) 0.010(4) -0.004(5) -0.008(4)
C20 0.038(6) 0.020(5) 0.022(6) 0.002(4) 0.000(5) 0.001(4)
C21 0.024(5) 0.017(5) 0.041(7) 0.011(4) 0.003(4) 0.001(3)
C22 0.021(5) 0.028(5) 0.040(8) 0.013(5) -0.005(5) -0.002(4)
C23 0.034(6) 0.034(6) 0.028(7) 0.007(5) -0.001(5) -0.001(4)
C24 0.042(6) 0.014(5) 0.041(8) -0.003(5) 0.001(6) -0.003(4)
C25 0.054(6) 0.015(4) 0.031(7) 0.001(4) 0.005(5) -0.004(4)
C26 0.027(5) 0.029(5) 0.044(8) 0.005(5) -0.002(5) -0.007(4)
C27 0.042(6) 0.029(5) 0.051(9) -0.003(5) 0.002(6) -0.004(4)
C28 0.021(5) 0.022(5) 0.024(6) -0.003(4) 0.000(4) -0.005(3)
C29 0.030(5) 0.021(5) 0.025(6) 0.000(4) 0.005(4) -0.001(4)
C30 0.029(5) 0.027(6) 0.026(7) -0.002(4) 0.002(5) 0.004(4)
C31 0.039(6) 0.021(5) 0.048(9) -0.007(5) -0.006(6) -0.001(4)
C32 0.061(7) 0.024(5) 0.035(7) -0.001(5) -0.006(6) 0.003(4)
C33 0.029(5) 0.026(5) 0.032(7) -0.002(4) -0.002(5) -0.001(4)
C34 0.055(8) 0.037(6) 0.029(7) 0.005(5) 0.009(6) 0.007(5)
C35 0.036(6) 0.031(5) 0.036(7) -0.010(4) 0.001(5) 0.005(4)
C36 0.028(5) 0.024(5) 0.041(8) -0.007(5) 0.004(5) 0.003(4)
C37 0.035(6) 0.013(4) 0.055(9) 0.001(5) -0.009(6) 0.007(4)
C38 0.027(5) 0.026(5) 0.034(7) 0.005(4) 0.004(5) 0.001(4)
C39 0.039(6) 0.028(5) 0.029(7) 0.007(4) 0.008(5) -0.009(4)
C40 0.023(5) 0.020(5) 0.025(7) -0.001(4) -0.001(4) 0.000(3)
C41 0.021(4) 0.029(5) 0.027(6) -0.008(4) 0.006(4) 0.001(3)
C42 0.039(6) 0.027(5) 0.023(6) -0.007(4) 0.006(4) 0.004(4)
C43 0.038(6) 0.034(5) 0.047(8) -0.012(5) 0.010(5) 0.000(4)
C44 0.067(9) 0.035(6) 0.027(7) -0.011(5) 0.002(6) 0.001(5)
C45 0.057(8) 0.058(7) 0.026(7) -0.012(5) 0.005(6) 0.021(6)
C46 0.043(6) 0.042(6) 0.034(7) 0.002(5) 0.011(5) 0.008(4)
C47 0.036(5) 0.030(5) 0.038(7) -0.003(4) 0.006(5) 0.004(4)
C48 0.030(5) 0.019(4) 0.037(7) 0.004(4) 0.012(4) 0.000(3)
C49 0.040(6) 0.026(5) 0.027(6) 0.006(4) 0.005(5) 0.001(4)
C50 0.042(6) 0.030(6) 0.038(8) 0.013(5) -0.003(5) -0.001(4)
C51 0.058(7) 0.033(6) 0.009(5) -0.002(4) 0.006(5) -0.006(5)
C52 0.046(6) 0.034(5) 0.033(7) 0.000(4) 0.006(5) 0.006(4)
C53 0.037(6) 0.037(5) 0.027(6) 0.004(4) -0.001(5) 0.003(4)
C54 0.056(7) 0.025(5) 0.038(8) -0.001(5) 0.014(6) 0.003(4)
C55 0.024(5) 0.033(6) 0.042(8) 0.009(5) 0.009(5) 0.011(4)
C56 0.022(5) 0.071(10) 0.064(10) 0.022(8) 0.007(6) 0.007(5)
C57 0.030(6) 0.050(7) 0.057(9) 0.012(6) 0.011(6) 0.003(5)
C58 0.030(5) 0.027(5) 0.039(7) 0.015(5) 0.002(5) 0.001(4)
C59 0.034(5) 0.021(5) 0.035(7) -0.005(4) 0.015(5) -0.007(4)
C60 0.075(9) 0.042(7) 0.036(8) -0.005(5) 0.018(7) 0.004(6)
C61 0.065(8) 0.033(6) 0.056(9) -0.011(6) 0.014(7) 0.008(5)
C62 0.089(9) 0.025(5) 0.031(7) -0.004(4) 0.013(6) -0.011(5)
C63 0.106(11) 0.025(5) 0.035(7) -0.004(5) 0.001(7) -0.002(6)
C64 0.026(5) 0.015(4) 0.026(6) -0.005(4) 0.003(4) -0.003(3)
C65 0.027(5) 0.026(5) 0.024(6) 0.001(4) 0.001(4) 0.001(4)
C66 0.017(4) 0.036(6) 0.029(7) 0.004(5) 0.000(4) 0.000(4)
C67 0.047(6) 0.019(5) 0.037(7) -0.014(4) -0.001(5) 0.004(4)
C68 0.040(6) 0.036(6) 0.047(9) 0.003(5) -0.005(6) -0.009(4)
C69 0.054(7) 0.017(5) 0.066(9) 0.002(5) 0.015(6) -0.004(4)
C70 0.034(6) 0.020(5) 0.053(9) 0.000(5) 0.012(6) -0.002(4)
C71 0.026(5) 0.027(6) 0.044(8) 0.008(5) 0.002(5) 0.002(4)
C72 0.032(5) 0.023(5) 0.042(8) 0.017(5) 0.001(5) -0.007(4)
C73 0.038(6) 0.029(5) 0.033(7) 0.000(5) 0.004(5) 0.007(4)
C74 0.029(5) 0.031(5) 0.037(7) 0.007(4) 0.007(5) 0.000(4)
C75 0.042(6) 0.037(5) 0.025(6) 0.005(4) 0.007(5) -0.008(4)
C76 0.065(8) 0.041(6) 0.043(8) 0.001(5) 0.019(6) -0.016(5)
C77 0.074(9) 0.050(7) 0.026(7) 0.009(5) 0.006(6) -0.022(6)
C78 0.046(8) 0.063(9) 0.033(8) 0.013(7) 0.002(6) 0.013(6)
C79 0.049(7) 0.042(6) 0.030(7) 0.010(5) 0.008(5) 0.000(5)
C80 0.028(5) 0.023(5) 0.041(8) -0.001(4) -0.005(5) 0.002(3)
C81 0.051(7) 0.015(5) 0.042(7) 0.004(4) 0.010(6) -0.008(4)
C82 0.050(7) 0.037(6) 0.034(7) -0.001(5) -0.002(6) -0.001(5)
C83 0.039(6) 0.035(6) 0.033(7) 0.007(5) 0.000(5) 0.005(4)
C84 0.041(6) 0.032(5) 0.037(7) 0.005(4) 0.012(5) -0.001(4)
C85 0.041(6) 0.028(5) 0.029(6) -0.003(4) 0.000(5) -0.003(4)
C86 0.037(5) 0.031(5) 0.024(6) 0.004(4) -0.002(4) -0.001(4)
C87 0.028(5) 0.028(5) 0.010(5) 0.000 0.000 0.000
C88 0.034(5) 0.044(7) 0.032(6) -0.013(5) 0.012(4) -0.008(4)
C89 0.042(6) 0.030(5) 0.018(6) 0.006(4) 0.005(4) -0.004(4)
C90 0.052(6) 0.021(5) 0.029(6) 0.007(4) 0.006(5) 0.005(4)
C91 0.039(6) 0.019(5) 0.037(7) -0.003(4) 0.009(5) -0.012(4)
C92 0.026(5) 0.026(5) 0.035(7) -0.004(5) 0.004(5) -0.007(4)
C93 0.022(5) 0.045(6) 0.028(6) -0.004(5) -0.001(4) 0.010(4)
C94 0.027(4) 0.029(5) 0.037(6) 0.008(4) 0.004(4) 0.006(4)
C95 0.024(5) 0.024(5) 0.016(5) 0.002(4) 0.006(4) -0.001(3)
C96 0.033(5) 0.016(5) 0.024(6) -0.004(4) -0.003(4) 0.001(4)
C97 0.027(4) 0.029(6) 0.022(5) 0.001(4) 0.008(4) 0.002(4)
C98 0.034(6) 0.038(6) 0.025(6) -0.006(4) 0.003(5) 0.015(4)
C99 0.031(5) 0.031(5) 0.031(7) -0.008(4) -0.001(5) 0.001(4)
C100 0.031(5) 0.010(4) 0.024(6) 0.000(4) -0.001(4) -0.003(3)
C101 0.028(4) 0.015(5) 0.012(5) -0.004(3) 0.004(3) -0.002(3)
C102 0.035(5) 0.038(7) 0.025(6) 0.001(5) 0.001(4) -0.009(4)
C103 0.035(6) 0.029(5) 0.017(6) 0.007(4) 0.000(4) -0.007(4)
C104 0.038(6) 0.027(5) 0.020(6) 0.008(4) -0.001(4) -0.007(4)
C105 0.027(5) 0.019(4) 0.047(8) 0.011(4) 0.014(5) -0.001(3)
C106 0.042(5) 0.011(5) 0.019(5) -0.001(3) 0.012(4) 0.006(3)
C107 0.043(6) 0.038(6) 0.041(8) -0.012(5) 0.008(5) 0.004(5)
C108 0.049(6) 0.022(5) 0.026(6) -0.010(4) 0.006(5) 0.008(4)
C109 0.047(6) 0.021(5) 0.032(7) 0.001(4) 0.006(5) -0.008(4)
C110 0.034(6) 0.023(5) 0.020(6) 0.004(4) 0.005(4) 0.002(4)
C111 0.014(4) 0.026(5) 0.038(7) 0.002(4) 0.002(4) -0.003(3)
C112 0.027(5) 0.054(6) 0.046(7) 0.002(6) 0.003(4) -0.005(5)
N1 0.021(4) 0.022(4) 0.027(5) -0.004(4) 0.006(3) 0.003(3)
N2 0.020(4) 0.027(4) 0.012(4) 0.001(3) 0.004(3) -0.003(3)
N3 0.031(4) 0.029(4) 0.034(6) -0.001(4) 0.009(4) -0.002(3)
N4 0.030(4) 0.017(4) 0.032(6) -0.005(4) 0.001(4) 0.003(3)
N5 0.030(4) 0.023(4) 0.029(6) -0.003(4) 0.004(4) 0.000(3)
N6 0.025(4) 0.019(4) 0.028(5) 0.002(4) 0.005(3) -0.002(3)
N7 0.025(4) 0.023(4) 0.023(5) 0.004(3) 0.004(4) 0.000(3)
N8 0.023(4) 0.030(4) 0.027(5) 0.007(4) 0.003(3) -0.004(3)
N9 0.024(4) 0.024(4) 0.018(5) 0.005(3) 0.005(4) -0.002(3)
N10 0.038(5) 0.020(4) 0.025(5) 0.005(3) 0.005(4) -0.002(3)
N11 0.025(4) 0.020(4) 0.024(5) -0.004(3) 0.003(3) -0.001(3)
N12 0.020(4) 0.016(4) 0.022(5) -0.001(3) 0.003(3) 0.001(3)
N13 0.026(4) 0.023(4) 0.023(5) -0.003(3) 0.007(3) -0.003(3)
N14 0.024(4) 0.023(4) 0.023(5) -0.004(3) 0.006(4) 0.000(3)
N15 0.030(4) 0.024(4) 0.026(6) -0.006(4) 0.004(4) 0.001(3)
N16 0.028(4) 0.021(4) 0.021(5) 0.003(3) 0.006(3) -0.005(3)
N17 0.018(4) 0.024(4) 0.022(5) 0.003(3) 0.006(3) 0.000(3)
N18 0.040(5) 0.029(4) 0.025(5) 0.004(4) 0.005(4) -0.004(3)
N19 0.032(4) 0.025(4) 0.016(5) 0.005(3) 0.003(4) -0.001(3)
N20 0.026(4) 0.019(4) 0.031(6) 0.000(4) 0.005(4) 0.005(3)
Ir1 0.02291(19) 0.01775(19) 0.0221(2) -0.00181(15) 0.00338(15) -0.00125(14)
Ir2 0.02395(19) 0.01871(19) 0.0254(2) 0.00088(16) 0.00253(15) -0.00116(15)
Ir3 0.02096(18) 0.0196(2) 0.0209(2) -0.00179(15) 0.00168(15) -0.00078(13)
Ir4 0.02171(18) 0.0191(2) 0.0211(2) 0.00296(15) 0.00232(15) -0.00034(13)

loop_
_atom_type_symbol
_atom_type_description
_atom_type_scat_dispersion_real
_atom_type_scat_dispersion_imag
_atom_type_scat_source
C C 0.0033 0.0016 'International Tables Vol C Tables 4.2.6.8 and 6.1.1.4'
H H 0.0000 0.0000 'International Tables Vol C Tables 4.2.6.8 and 6.1.1.4'
N N 0.0061 0.0033 'International Tables Vol C Tables 4.2.6.8 and 6.1.1.4'
Ir Ir -1.4442 7.9887 'International Tables Vol C Tables 4.2.6.8 and 6.1.1.4'

loop_
_geom_angle_atom_site_label_1
_geom_angle_atom_site_label_2
_geom_angle_atom_site_label_3
_geom_angle
C2 C1 C8 122.5(11)
C2 C1 Ir1 70.1(5)
C8 C1 Ir1 113.2(8)
C1 C2 C3 121.1(12)
C1 C2 Ir1 70.1(5)
C3 C2 Ir1 113.2(7)
C4 C3 C2 113.1(9)
C5 C4 C3 114.6(10)
C6 C5 C4 124.9(11)
C6 C5 Ir1 71.2(6)
C4 C5 Ir1 114.9(8)
C5 C6 C7 122.3(11)
C5 C6 Ir1 68.8(6)
C7 C6 Ir1 113.9(8)
C8 C7 C6 115.4(12)
C7 C8 C1 115.3(11)
N1 C9 C10 122.5(10)
N1 C9 C14 116.1(9)
C10 C9 C14 121.4(9)
C11 C10 C9 117.3(10)
C12 C11 C10 121.0(11)
C11 C12 C13 118.7(10)
N1 C13 C12 121.6(10)
N2 C14 C9 111.2(8)
N2 C14 C15 111.7(8)
C9 C14 C15 112.1(8)
N7 C15 C16 109.5(8)
N7 C15 C14 112.2(7)
C16 C15 C14 111.8(8)
N6 C16 C17 120.4(9)
N6 C16 C15 116.1(9)
C17 C16 C15 123.5(9)
C18 C17 C16 121.5(11)
C17 C18 C19 117.6(11)
C20 C19 C18 120.5(10)
C19 C20 N6 122.3(10)
N8 C21 N9 110.2(8)
N8 C21 N7 127.5(10)
N9 C21 N7 122.3(10)
C23 C22 N8 113.1(10)
C23 C22 C86 130.4(10)
N8 C22 C86 116.4(10)
C22 C23 C24 143.0(11)
C22 C23 N9 102.2(9)
C24 C23 N9 114.7(10)
C25 C24 C23 118.3(10)
C25 C24 C63 122.5(10)
C23 C24 C63 119.0(11)
C24 C25 C26 123.4(10)
N10 C26 C25 121.6(12)
N10 C26 C27 116.7(10)
C25 C26 C27 121.7(10)
N3 C28 N4 110.6(9)
N3 C28 N2 125.3(9)
N4 C28 N2 124.0(10)
C30 C29 N3 109.6(9)
C30 C29 C48 132.3(9)
N3 C29 C48 117.9(9)
C29 C30 N4 106.1(9)
C29 C30 C31 140.0(11)
N4 C30 C31 113.7(10)
C32 C31 C30 117.9(10)
C32 C31 C62 119.9(10)
C30 C31 C62 122.2(12)
C31 C32 C33 121.5(10)
N5 C33 C32 123.3(11)
N5 C33 C34 116.6(10)
C32 C33 C34 120.1(10)
C37 C36 C40 117.2(10)
C37 C36 C35 120.5(10)
C40 C36 C35 122.2(11)
C36 C37 C38 121.4(9)
N15 C38 C37 123.9(11)
N15 C38 C39 117.2(10)
C37 C38 C39 118.9(9)
C41 C40 C36 139.1(10)
C41 C40 N14 105.4(8)
C36 C40 N14 115.3(10)
C40 C41 N13 110.3(9)
C40 C41 C42 132.1(9)
N13 C41 C42 117.5(9)
C43 C42 C47 117.5(10)
C43 C42 C41 124.2(10)
C47 C42 C41 118.4(9)
C44 C43 C42 121.1(11)
C45 C44 C43 121.3(12)
C44 C45 C46 118.9(11)
C47 C46 C45 120.8(11)
C46 C47 C42 120.4(10)
C53 C48 C49 118.4(10)
C53 C48 C29 123.5(10)
C49 C48 C29 118.1(8)
C48 C49 C50 121.4(10)
C51 C50 C49 119.0(11)
C50 C51 C52 120.5(11)
C53 C52 C51 118.9(9)
C48 C53 C52 121.7(10)
C55 C54 C61 130.5(12)
C55 C54 Ir2 68.9(6)
C61 C54 Ir2 112.2(8)
C54 C55 C56 120.5(13)
C54 C55 Ir2 72.5(6)
C56 C55 Ir2 114.0(8)
C55 C56 C57 113.6(10)
C58 C57 C56 112.5(9)
C59 C58 C57 128.6(10)
C59 C58 Ir2 70.5(6)
C57 C58 Ir2 112.4(7)
C58 C59 C60 121.1(10)
C58 C59 Ir2 71.4(7)
C60 C59 Ir2 114.4(8)
C61 C60 C59 111.3(10)
C54 C61 C60 114.4(10)
N13 C64 N14 111.2(8)
N13 C64 N12 124.7(8)
N14 C64 N12 124.1(10)
N16 C65 C104 123.4(10)
N18 C66 N17 125.0(10)
N18 C66 N19 109.4(9)
N17 C66 N19 125.6(10)
C99 C67 N11 123.4(11)
C71 C70 C80 122.1(10)
C70 C71 C72 118.1(10)
C70 C71 C69 122.0(10)
C72 C71 C69 119.8(11)
C73 C72 N19 103.9(8)
C73 C72 C71 140.9(11)
N19 C72 C71 115.0(11)
N18 C73 C72 109.9(10)
N18 C73 C74 118.9(9)
C72 C73 C74 131.2(9)
C75 C74 C79 118.2(10)
C75 C74 C73 119.8(9)
C79 C74 C73 122.0(9)
C74 C75 C76 121.7(10)
C75 C76 C77 119.1(12)
C78 C77 C76 121.0(12)
C77 C78 C79 118.8(12)
C78 C79 C74 121.0(11)
N20 C80 C70 122.4(11)
N20 C80 C68 118.7(10)
C70 C80 C68 118.9(9)
C82 C81 C86 121.5(10)
C81 C82 C83 121.4(12)
C82 C83 C84 118.7(12)
C85 C84 C83 120.3(10)
C84 C85 C86 120.0(10)
C81 C86 C85 117.7(10)
C81 C86 C22 118.8(9)
C85 C86 C22 123.4(9)
C88 C87 C94 121.9(9)
C88 C87 Ir3 71.5(6)
C94 C87 Ir3 112.9(7)
C87 C88 C89 125.7(10)
C87 C88 Ir3 71.5(7)
C89 C88 Ir3 109.6(7)
C90 C89 C88 113.4(9)
C91 C90 C89 112.9(9)
C92 C91 C90 125.5(11)
C92 C91 Ir3 68.4(6)
C90 C91 Ir3 114.5(8)
C91 C92 C93 123.3(12)
C91 C92 Ir3 72.2(6)
C93 C92 Ir3 112.9(8)
C92 C93 C94 113.0(9)
C93 C94 C87 111.7(8)
N12 C95 C96 109.9(8)
N12 C95 C100 111.3(7)
C96 C95 C100 111.0(8)
N11 C96 C97 120.3(9)
N11 C96 C95 117.6(9)
C97 C96 C95 122.1(9)
C98 C97 C96 119.7(10)
C99 C98 C97 119.1(11)
C67 C99 C98 119.5(10)
N17 C100 C101 110.3(7)
N17 C100 C95 110.8(7)
C101 C100 C95 111.0(8)
N16 C101 C102 123.7(9)
N16 C101 C100 115.9(8)
C102 C101 C100 120.4(9)
C103 C102 C101 117.5(10)
C104 C103 C102 119.7(11)
C103 C104 C65 118.8(10)
C106 C105 C112 122.1(9)
C106 C105 Ir4 71.1(5)
C112 C105 Ir4 116.3(7)
C105 C106 C107 123.1(9)
C105 C106 Ir4 69.2(6)
C107 C106 Ir4 112.3(7)
C108 C107 C106 113.5(10)
C107 C108 C109 111.3(9)
C110 C109 C108 120.0(10)
C110 C109 Ir4 69.0(6)
C108 C109 Ir4 115.0(7)
C109 C110 C111 126.7(11)
C109 C110 Ir4 71.7(6)
C111 C110 Ir4 112.0(7)
C110 C111 C112 112.7(9)
C105 C112 C111 109.0(8)
C9 N1 C13 118.9(9)
C9 N1 Ir1 115.2(7)
C13 N1 Ir1 125.5(7)
C28 N2 C14 113.9(7)
C28 N2 Ir1 130.4(6)
C14 N2 Ir1 115.6(6)
C28 N3 C29 106.6(8)
N5 N4 C28 124.8(9)
N5 N4 C30 128.1(9)
C28 N4 C30 107.0(9)
C33 N5 N4 115.2(9)
C16 N6 C20 117.6(9)
C16 N6 Ir2 115.4(7)
C20 N6 Ir2 126.4(7)
C21 N7 C15 113.8(8)
C21 N7 Ir2 128.1(7)
C15 N7 Ir2 117.2(6)
C21 N8 C22 106.0(9)
N10 N9 C21 126.0(8)
N10 N9 C23 125.4(8)
C21 N9 C23 108.6(9)
C26 N10 N9 116.6(9)
C96 N11 C67 117.8(9)
C96 N11 Ir3 114.9(7)
C67 N11 Ir3 127.0(7)
C64 N12 C95 115.8(7)
C64 N12 Ir3 126.8(6)
C95 N12 Ir3 117.2(6)
C64 N13 C41 107.3(8)
N15 N14 C64 126.6(8)
N15 N14 C40 127.5(8)
C64 N14 C40 105.9(9)
C38 N15 N14 114.6(9)
C65 N16 C101 116.9(9)
C65 N16 Ir4 126.3(7)
C101 N16 Ir4 116.6(6)
C66 N17 C100 116.5(8)
C66 N17 Ir4 126.4(7)
C100 N17 Ir4 116.5(6)
C66 N18 C73 108.4(9)
N20 N19 C66 125.3(9)
N20 N19 C72 126.4(9)
C66 N19 C72 108.3(9)
C80 N20 N19 115.7(9)
N2 Ir1 N1 79.5(3)
N2 Ir1 C5 95.6(4)
N1 Ir1 C5 161.6(4)
N2 Ir1 C1 162.9(4)
N1 Ir1 C1 94.1(4)
C5 Ir1 C1 95.1(4)
N2 Ir1 C2 156.0(4)
N1 Ir1 C2 96.4(4)
C5 Ir1 C2 80.7(4)
C1 Ir1 C2 39.8(5)
N2 Ir1 C6 99.8(4)
N1 Ir1 C6 158.2(4)
C5 Ir1 C6 39.9(5)
C1 Ir1 C6 80.2(4)
C2 Ir1 C6 92.5(5)
N7 Ir2 N6 78.7(3)
N7 Ir2 C55 154.5(5)
N6 Ir2 C55 96.8(4)
N7 Ir2 C59 101.2(4)
N6 Ir2 C59 158.3(4)
C55 Ir2 C59 92.1(5)
N7 Ir2 C58 95.8(4)
N6 Ir2 C58 163.2(4)
C55 Ir2 C58 81.3(4)
C59 Ir2 C58 38.1(4)
N7 Ir2 C54 165.2(4)
N6 Ir2 C54 94.6(4)
C55 Ir2 C54 38.6(5)
C59 Ir2 C54 80.2(5)
C58 Ir2 C54 94.2(5)
N12 Ir3 N11 79.1(3)
N12 Ir3 C92 151.1(4)
N11 Ir3 C92 95.0(4)
N12 Ir3 C87 99.0(3)
N11 Ir3 C87 167.4(3)
C92 Ir3 C87 80.7(4)
N12 Ir3 C88 100.0(4)
N11 Ir3 C88 155.5(4)
C92 Ir3 C88 96.8(5)
C87 Ir3 C88 37.0(4)
N12 Ir3 C91 167.7(4)
N11 Ir3 C91 95.2(4)
C92 Ir3 C91 39.4(5)
C87 Ir3 C91 88.9(4)
C88 Ir3 C91 80.6(5)
N17 Ir4 C110 151.0(4)
N17 Ir4 N16 79.1(3)
C110 Ir4 N16 95.4(4)
N17 Ir4 C105 97.6(3)
C110 Ir4 C105 80.9(4)
N16 Ir4 C105 166.2(4)
N17 Ir4 C106 100.1(3)
C110 Ir4 C106 97.0(4)
N16 Ir4 C106 153.8(4)
C105 Ir4 C106 39.7(4)
N17 Ir4 C109 167.8(4)
C110 Ir4 C109 39.3(4)
N16 Ir4 C109 94.8(4)
C105 Ir4 C109 90.7(4)
C106 Ir4 C109 80.7(4)

loop_
_geom_bond_atom_site_label_1
_geom_bond_atom_site_label_2
_geom_bond_distance
C1 C2 1.431(17)
C1 C8 1.537(18)
C1 Ir1 2.103(9)
C2 C3 1.549(16)
C2 Ir1 2.103(9)
C3 C4 1.469(17)
C4 C5 1.463(15)
C5 C6 1.437(17)
C5 Ir1 2.088(9)
C6 C7 1.517(16)
C6 Ir1 2.120(10)
C7 C8 1.399(18)
C9 N1 1.342(13)
C9 C10 1.398(15)
C9 C14 1.485(14)
C10 C11 1.394(15)
C11 C12 1.365(16)
C12 C13 1.390(16)
C13 N1 1.363(13)
C14 N2 1.448(13)
C14 C15 1.589(11)
C15 N7 1.432(13)
C15 C16 1.499(14)
C16 N6 1.355(12)
C16 C17 1.380(15)
C17 C18 1.355(15)
C18 C19 1.385(16)
C19 C20 1.338(17)
C20 N6 1.376(14)
C21 N8 1.323(15)
C21 N9 1.375(13)
C21 N7 1.388(13)
C22 C23 1.358(16)
C22 N8 1.391(12)
C22 C86 1.499(15)
C23 C24 1.424(15)
C23 N9 1.441(14)
C24 C25 1.312(16)
C24 C63 1.515(15)
C25 C26 1.418(15)
C26 N10 1.306(14)
C26 C27 1.476(17)
C28 N3 1.332(14)
C28 N4 1.366(13)
C28 N2 1.387(13)
C29 C30 1.362(15)
C29 N3 1.393(12)
C29 C48 1.489(15)
C30 N4 1.408(14)
C30 C31 1.452(15)
C31 C32 1.359(18)
C31 C62 1.512(15)
C32 C33 1.416(15)
C33 N5 1.302(13)
C33 C34 1.483(16)
C35 C36 1.490(14)
C36 C37 1.371(17)
C36 C40 1.422(14)
C37 C38 1.427(16)
C38 N15 1.299(13)
C38 C39 1.475(15)
C40 C41 1.361(14)
C40 N14 1.427(13)
C41 N13 1.365(11)
C41 C42 1.478(14)
C42 C43 1.381(14)
C42 C47 1.426(14)
C43 C44 1.370(17)
C44 C45 1.364(19)
C45 C46 1.394(16)
C46 C47 1.356(16)
C48 C53 1.368(13)
C48 C49 1.370(15)
C49 C50 1.405(17)
C50 C51 1.348(15)
C51 C52 1.405(15)
C52 C53 1.373(15)
C54 C55 1.408(18)
C54 C61 1.45(2)
C54 Ir2 2.152(11)
C55 C56 1.507(16)
C55 Ir2 2.105(10)
C56 C57 1.531(18)
C57 C58 1.492(15)
C58 C59 1.382(15)
C58 Ir2 2.123(10)
C59 C60 1.541(15)
C59 Ir2 2.111(11)
C60 C61 1.514(18)
C64 N13 1.319(14)
C64 N14 1.366(12)
C64 N12 1.410(12)
C65 N16 1.333(13)
C65 C104 1.388(16)
C66 N18 1.328(14)
C66 N17 1.347(14)
C66 N19 1.371(13)
C67 C99 1.337(17)
C67 N11 1.371(13)
C68 C80 1.483(17)
C69 C71 1.530(15)
C70 C71 1.333(17)
C70 C80 1.440(16)
C71 C72 1.427(15)
C72 C73 1.391(16)
C72 N19 1.422(14)
C73 N18 1.369(12)
C73 C74 1.467(15)
C74 C75 1.369(14)
C74 C79 1.400(15)
C75 C76 1.375(16)
C76 C77 1.395(18)
C77 C78 1.359(19)
C78 C79 1.397(18)
C80 N20 1.292(13)
C81 C82 1.343(16)
C81 C86 1.374(15)
C82 C83 1.371(16)
C83 C84 1.383(16)
C84 C85 1.375(15)
C85 C86 1.406(13)
C87 C88 1.356(15)
C87 C94 1.521(13)
C87 Ir3 2.138(10)
C88 C89 1.539(15)
C88 Ir3 2.138(11)
C89 C90 1.506(15)
C90 C91 1.481(17)
C91 C92 1.434(17)
C91 Ir3 2.151(9)
C92 C93 1.463(14)
C92 Ir3 2.100(10)
C93 C94 1.515(16)
C95 N12 1.450(13)
C95 C96 1.460(14)
C95 C100 1.584(11)
C96 N11 1.347(13)
C96 C97 1.406(15)
C97 C98 1.374(15)
C98 C99 1.369(16)
C100 N17 1.449(13)
C100 C101 1.526(13)
C101 N16 1.343(12)
C101 C102 1.397(15)
C102 C103 1.384(15)
C103 C104 1.368(15)
C105 C106 1.433(15)
C105 C112 1.520(14)
C105 Ir4 2.096(10)
C106 C107 1.534(13)
C106 Ir4 2.120(10)
C107 C108 1.491(16)
C108 C109 1.538(17)
C109 C110 1.416(16)
C109 Ir4 2.122(11)
C110 C111 1.511(14)
C110 Ir4 2.087(10)
C111 C112 1.542(16)
N1 Ir1 2.088(8)
N2 Ir1 2.013(8)
N4 N5 1.355(13)
N6 Ir2 2.084(8)
N7 Ir2 2.019(8)
N9 N10 1.351(12)
N11 Ir3 2.076(9)
N12 Ir3 2.006(7)
N14 N15 1.354(13)
N16 Ir4 2.088(9)
N17 Ir4 2.049(8)
N19 N20 1.366(12)
